data_7210333
loop_
_publ_author_name
'Itoh, Takahiro'
'Kondo, Mio'
'Kanaike, Mari'
'Masaoka, Shigeyuki'

_publ_section_title
;
 Arene--perfluoroarene interactions for crystal engineering of metal
 complexes: Controlled self-assembly of paddle-wheel dimers
;
_journal_issue 31
_journal_name_full CrystEngComm
_journal_page_first 6122
_journal_paper_doi 10.1039/c3ce40777b
_journal_volume 15
_journal_year 2013
_chemical_compound_source 'synthesis as described'
_chemical_formula_moiety 'C68 H32 Cu2 F20 O10'
_chemical_formula_sum 'C68 H32 Cu2 F20 O10'
_chemical_formula_weight 1516.02
_chemical_name_systematic
;
Cu_2_L1_4
;
_space_group_IT_number 11
_symmetry_cell_setting monoclinic
_symmetry_Int_Tables_number 11
_symmetry_space_group_name_Hall '-P 2yb'
_symmetry_space_group_name_H-M 'P 1 21/m 1'
_atom_sites_solution_hydrogens geom
_atom_sites_solution_primary direct
_atom_sites_solution_secondary difmap
_audit_creation_date 2013-05-01T17:16:36-00:00
_audit_creation_method 'WinGX routine CIF_UPDATE'
_cell_angle_alpha 90
_cell_angle_beta 101.5050(10)
_cell_angle_gamma 90
_cell_formula_units_Z 2
_cell_length_a 9.0904(5)
_cell_length_b 26.7064(2)
_cell_length_c 17.9565(8)
_cell_measurement_reflns_used 12394
_cell_measurement_temperature 123(2)
_cell_measurement_theta_max 27.535
_cell_measurement_theta_min 3.01
_cell_measurement_wavelength 0.71073
_cell_volume 4271.7(3)
_computing_cell_refinement 'RAPID AUTO (Rigaku)'
_computing_data_collection 'RAPID AUTO (Rigaku)'
_computing_data_reduction 'RAPID AUTO (Rigaku)'
_computing_molecular_graphics 'Ortep-3 for Windows (Farrugia, 1997)'
_computing_publication_material 'WinGX publication routines (Farrugia, 1999)'
_computing_structure_refinement 'SHELXL-97 (Sheldrick, 2008)'
_computing_structure_solution 'SIR92 (Giacovazzo et al, 1993)'
_diffrn_ambient_temperature 123(2)
_diffrn_detector_area_resol_mean 10.000
_diffrn_measured_fraction_theta_full 0.997
_diffrn_measured_fraction_theta_max 0.997
_diffrn_measurement_device_type 'Rigaku R-AXIS RAPID'
_diffrn_measurement_method \w
_diffrn_radiation_monochromator confocal
_diffrn_radiation_type MoK\a
_diffrn_radiation_wavelength 0.71074
_diffrn_reflns_av_R_equivalents 0.071
_diffrn_reflns_av_unetI/netI 0.0616
_diffrn_reflns_limit_h_max 10
_diffrn_reflns_limit_h_min -10
_diffrn_reflns_limit_k_max 31
_diffrn_reflns_limit_k_min -31
_diffrn_reflns_limit_l_max 21
_diffrn_reflns_limit_l_min -20
_diffrn_reflns_number 33173
_diffrn_reflns_theta_full 25
_diffrn_reflns_theta_max 25
_diffrn_reflns_theta_min 3.01
_exptl_absorpt_coefficient_mu 0.586
_exptl_absorpt_correction_T_max 1.0000
_exptl_absorpt_correction_T_min 0.6246
_exptl_absorpt_correction_type multi-scan
_exptl_absorpt_process_details 'ABSCOR (Rigaku, 1955)'
_exptl_crystal_colour blue
_exptl_crystal_density_diffrn 1.179
_exptl_crystal_density_method 'not measured'
_exptl_crystal_description platet
_exptl_crystal_F_000 1516
_exptl_crystal_size_max 0.373
_exptl_crystal_size_mid 0.149
_exptl_crystal_size_min 0.042
_platon_squeeze_details
;
;
_refine_diff_density_max 0.939
_refine_diff_density_min -0.603
_refine_diff_density_rms 0.098
_refine_ls_extinction_method none
_refine_ls_goodness_of_fit_ref 1.143
_refine_ls_hydrogen_treatment constr
_refine_ls_matrix_type full
_refine_ls_number_parameters 475
_refine_ls_number_reflns 7682
_refine_ls_number_restraints 0
_refine_ls_restrained_S_all 1.143
_refine_ls_R_factor_all 0.0818
_refine_ls_R_factor_gt 0.0759
_refine_ls_shift/su_max 0.001
_refine_ls_shift/su_mean 0
_refine_ls_structure_factor_coef Fsqd
_refine_ls_weighting_details 'calc w=1/[\s^2^(Fo^2^)+(0.1401P)^2^+3.1549P] where P=(Fo^2^+2Fc^2^)/3'
_refine_ls_weighting_scheme calc
_refine_ls_wR_factor_gt 0.2422
_refine_ls_wR_factor_ref 0.2472
_reflns_number_gt 6213
_reflns_number_total 7682
_reflns_threshold_expression >2\s(I)
_cod_data_source_file c3ce40777b.txt
_cod_data_source_block Cu_2_L1_4
_cod_original_sg_symbol_H-M 'P 21/m'
_cod_database_code 7210333

loop_
_symmetry_equiv_pos_as_xyz
'x, y, z'
'-x, y+1/2, -z'
'-x, -y, -z'
'x, -y-1/2, z'

loop_
_atom_site_label
_atom_site_type_symbol
_atom_site_fract_x
_atom_site_fract_y
_atom_site_fract_z
_atom_site_U_iso_or_equiv
_atom_site_adp_type
_atom_site_occupancy
_atom_site_symmetry_multiplicity
_atom_site_calc_flag
_atom_site_refinement_flags
_atom_site_disorder_assembly
_atom_site_disorder_group
C1 C 0.1448(4) 0.31539(13) 0.3279(2) 0.0330(7) Uani 1 1 d . . .
C2 C 0.0679(4) 0.35212(13) 0.3696(2) 0.0330(7) Uani 1 1 d . . .
C3 C 0.1101(4) 0.35676(14) 0.4477(2) 0.0382(8) Uani 1 1 d . . .
H3 H 0.1894 0.3368 0.4751 0.046 Uiso 1 1 calc R . .
C4 C 0.0357(5) 0.39086(16) 0.4863(2) 0.0448(9) Uani 1 1 d . . .
H4 H 0.0638 0.394 0.5399 0.054 Uiso 1 1 calc R . .
C5 C -0.0798(4) 0.42012(14) 0.4458(2) 0.0391(8) Uani 1 1 d . . .
C6 C -0.1211(4) 0.41506(15) 0.3672(2) 0.0400(8) Uani 1 1 d . . .
H6 H -0.199 0.4353 0.3394 0.048 Uiso 1 1 calc R . .
C7 C -0.0501(4) 0.38103(14) 0.3298(2) 0.0363(8) Uani 1 1 d . . .
H7 H -0.0811 0.377 0.2764 0.044 Uiso 1 1 calc R . .
C8 C -0.1576(5) 0.45606(16) 0.4834(2) 0.0461(10) Uani 1 1 d . . .
C9 C -0.2292(5) 0.48637(16) 0.5107(2) 0.0475(10) Uani 1 1 d . . .
C10 C -0.3177(5) 0.52362(15) 0.5380(2) 0.0455(10) Uani 1 1 d . . .
C11 C -0.3423(5) 0.52422(17) 0.6107(3) 0.0543(11) Uani 1 1 d . . .
C12 C -0.4302(6) 0.55987(18) 0.6357(3) 0.0564(11) Uani 1 1 d . . .
C13 C -0.4906(5) 0.59769(16) 0.5879(3) 0.0484(10) Uani 1 1 d . . .
C14 C -0.4702(5) 0.59739(17) 0.5149(3) 0.0512(10) Uani 1 1 d . . .
C15 C -0.3864(5) 0.56122(17) 0.4898(2) 0.0515(11) Uani 1 1 d . . .
C16 C 0.3653(4) 0.18465(13) 0.1779(2) 0.0331(8) Uani 1 1 d . . .
C17 C 0.4414(4) 0.14817(13) 0.1353(2) 0.0330(7) Uani 1 1 d . . .
C18 C 0.5646(4) 0.12091(14) 0.1736(2) 0.0365(8) Uani 1 1 d . . .
H18 H 0.6005 0.1261 0.2264 0.044 Uiso 1 1 calc R . .
C19 C 0.6336(4) 0.08681(15) 0.1353(2) 0.0403(8) Uani 1 1 d . . .
H19 H 0.7158 0.0679 0.1621 0.048 Uiso 1 1 calc R . .
C20 C 0.5852(4) 0.07951(14) 0.0577(2) 0.0390(8) Uani 1 1 d . . .
C21 C 0.4632(5) 0.10704(15) 0.0186(2) 0.0421(9) Uani 1 1 d . . .
H21 H 0.429 0.1024 -0.0344 0.051 Uiso 1 1 calc R . .
C22 C 0.3915(4) 0.14156(14) 0.0581(2) 0.0380(8) Uani 1 1 d . . .
H22 H 0.3086 0.1604 0.0318 0.046 Uiso 1 1 calc R . .
C23 C 0.6593(5) 0.04323(15) 0.0191(2) 0.0457(10) Uani 1 1 d . . .
C24 C 0.7259(5) 0.01266(16) -0.0105(2) 0.0469(10) Uani 1 1 d . . .
C25 C 0.8079(5) -0.02444(15) -0.0423(2) 0.0444(9) Uani 1 1 d . . .
C26 C 0.9006(5) -0.05757(17) 0.0042(2) 0.0503(10) Uani 1 1 d . . .
C27 C 0.9795(5) -0.09347(16) -0.0257(2) 0.0495(10) Uani 1 1 d . . .
C28 C 0.9687(5) -0.09781(15) -0.1023(2) 0.0451(9) Uani 1 1 d . . .
C29 C 0.8758(6) -0.06567(18) -0.1498(3) 0.0584(12) Uani 1 1 d . . .
C30 C 0.7973(6) -0.02994(17) -0.1197(3) 0.0542(11) Uani 1 1 d . . .
O1 O 0.2745(3) 0.30090(10) 0.35918(15) 0.0389(6) Uani 1 1 d . . .
O2 O 0.0730(3) 0.30141(9) 0.26348(14) 0.0356(6) Uani 1 1 d . . .
O3 O 0.4377(3) 0.19836(10) 0.24241(14) 0.0369(6) Uani 1 1 d . . .
O4 O 0.2360(3) 0.19919(10) 0.14717(15) 0.0384(6) Uani 1 1 d . . .
F1 F -0.2840(4) 0.48749(12) 0.65901(17) 0.0887(11) Uani 1 1 d . . .
F2 F -0.4555(5) 0.55857(13) 0.70656(18) 0.0965(13) Uani 1 1 d . . .
F3 F -0.5755(3) 0.63243(9) 0.61247(17) 0.0603(7) Uani 1 1 d . . .
F4 F -0.5356(4) 0.63285(12) 0.46708(18) 0.0830(10) Uani 1 1 d . . .
F5 F -0.3670(4) 0.56251(12) 0.41837(16) 0.0767(9) Uani 1 1 d . . .
F6 F 0.9147(4) -0.05426(12) 0.07883(15) 0.0782(10) Uani 1 1 d . . .
F7 F 1.0712(4) -0.12440(11) 0.02099(16) 0.0722(8) Uani 1 1 d . . .
F8 F 1.0478(3) -0.13229(9) -0.13056(16) 0.0551(6) Uani 1 1 d . . .
F9 F 0.8602(5) -0.07020(13) -0.22559(16) 0.0928(12) Uani 1 1 d . . .
F10 F 0.7071(4) 0.00180(12) -0.16764(17) 0.0829(10) Uani 1 1 d . . .
Cu1 Cu 0.37409(6) 0.25 0.30750(3) 0.0287(2) Uani 1 2 d S . .
Cu2 Cu 0.13616(6) 0.25 0.19835(3) 0.0288(2) Uani 1 2 d S . .
C31 C 0.6016(7) 0.25 0.4670(3) 0.0513(15) Uani 1 2 d S . .
H31A H 0.5866 0.216 0.4863 0.062 Uiso 0.5 1 calc PR A .
H31B H 0.5295 0.2733 0.4834 0.062 Uiso 0.5 1 calc PR . .
C32 C 0.7654(10) 0.2679(4) 0.4947(5) 0.059(3) Uani 0.5 1 d P A -1
H32A H 0.7704 0.3049 0.4979 0.07 Uiso 0.5 1 calc PR A -1
H32B H 0.8087 0.2536 0.5452 0.07 Uiso 0.5 1 calc PR A -1
C33 C 0.8417(8) 0.25 0.4390(4) 0.075(2) Uani 1 2 d S . .
H33A H 0.8796 0.2157 0.4518 0.09 Uiso 0.5 1 calc PR A .
H33B H 0.928 0.272 0.4358 0.09 Uiso 0.5 1 calc PR . .
C34 C 0.7295(6) 0.25 0.3637(3) 0.0447(13) Uani 1 2 d S A .
H34A H 0.742 0.2802 0.3335 0.054 Uiso 0.5 1 calc PR . .
H34B H 0.742 0.2198 0.3335 0.054 Uiso 0.5 1 calc PR . .
O5 O 0.5848(4) 0.25 0.3853(2) 0.0383(8) Uani 1 2 d S A .
C35 C -0.0982(7) 0.25 0.0402(3) 0.0572(17) Uani 1 2 d S . .
H35A H -0.0881 0.2159 0.0204 0.069 Uiso 0.5 1 calc PR B .
H35B H -0.026 0.2726 0.0224 0.069 Uiso 0.5 1 calc PR . .
C36 C -0.2644(10) 0.2700(4) 0.0157(5) 0.057(2) Uani 0.5 1 d P B -1
H36A H -0.2675 0.3071 0.0163 0.069 Uiso 0.5 1 calc PR B -1
H36B H -0.3116 0.2579 -0.0356 0.069 Uiso 0.5 1 calc PR B -1
C37 C -0.3334(8) 0.25 0.0703(4) 0.075(2) Uani 1 2 d S . .
H37A H -0.3674 0.2154 0.0563 0.09 Uiso 0.5 1 calc PR B .
H37B H -0.4219 0.2704 0.0753 0.09 Uiso 0.5 1 calc PR . .
C38 C -0.2194(7) 0.25 0.1443(3) 0.0449(13) Uani 1 2 d S B .
H38A H -0.2307 0.2802 0.1747 0.054 Uiso 0.5 1 calc PR . .
H38B H -0.2307 0.2198 0.1747 0.054 Uiso 0.5 1 calc PR . .
O6 O -0.0764(4) 0.25 0.1214(2) 0.0371(8) Uani 1 2 d S B .

loop_
_atom_site_aniso_label
_atom_site_aniso_U_11
_atom_site_aniso_U_22
_atom_site_aniso_U_33
_atom_site_aniso_U_23
_atom_site_aniso_U_13
_atom_site_aniso_U_12
C1 0.0296(18) 0.0287(17) 0.0415(19) 0.0024(13) 0.0092(14) -0.0018(14)
C2 0.0321(18) 0.0282(17) 0.0397(18) -0.0032(13) 0.0097(14) -0.0052(14)
C3 0.0336(19) 0.0363(19) 0.0423(19) -0.0031(15) 0.0015(15) 0.0007(16)
C4 0.046(2) 0.044(2) 0.044(2) -0.0140(16) 0.0085(17) -0.0034(18)
C5 0.035(2) 0.0322(19) 0.055(2) -0.0102(15) 0.0192(16) -0.0086(16)
C6 0.034(2) 0.041(2) 0.047(2) 0.0019(16) 0.0111(15) 0.0031(16)
C7 0.0346(19) 0.0377(19) 0.0368(18) 0.0017(14) 0.0073(14) -0.0006(15)
C8 0.040(2) 0.043(2) 0.059(2) -0.0151(18) 0.0168(18) -0.0094(18)
C9 0.040(2) 0.047(2) 0.057(2) -0.0162(18) 0.0142(18) -0.0074(19)
C10 0.041(2) 0.040(2) 0.058(2) -0.0141(17) 0.0178(18) -0.0065(17)
C11 0.058(3) 0.047(2) 0.061(3) -0.0012(19) 0.019(2) 0.013(2)
C12 0.064(3) 0.058(3) 0.053(2) -0.0034(19) 0.025(2) 0.006(2)
C13 0.038(2) 0.042(2) 0.069(3) -0.0132(19) 0.0212(19) -0.0012(17)
C14 0.043(2) 0.048(2) 0.061(3) -0.0032(19) 0.0046(19) -0.0011(19)
C15 0.050(3) 0.054(3) 0.052(2) -0.0125(19) 0.0131(19) -0.012(2)
C16 0.0275(18) 0.0311(18) 0.0419(19) 0.0006(14) 0.0100(14) -0.0025(14)
C17 0.0291(18) 0.0282(17) 0.0428(19) -0.0031(13) 0.0095(14) -0.0050(14)
C18 0.035(2) 0.0350(19) 0.0398(18) -0.0008(14) 0.0087(15) -0.0023(15)
C19 0.034(2) 0.037(2) 0.051(2) -0.0002(16) 0.0123(16) 0.0001(16)
C20 0.035(2) 0.0326(19) 0.054(2) -0.0114(16) 0.0214(16) -0.0084(16)
C21 0.043(2) 0.042(2) 0.044(2) -0.0132(16) 0.0135(16) -0.0069(17)
C22 0.0318(19) 0.0376(19) 0.0433(19) -0.0039(15) 0.0047(15) -0.0005(15)
C23 0.043(2) 0.038(2) 0.060(2) -0.0147(18) 0.0215(19) -0.0112(18)
C24 0.044(2) 0.042(2) 0.059(2) -0.0143(18) 0.0195(19) -0.0107(18)
C25 0.042(2) 0.036(2) 0.059(2) -0.0128(17) 0.0204(18) -0.0073(17)
C26 0.048(2) 0.053(3) 0.051(2) -0.0176(19) 0.0120(18) -0.012(2)
C27 0.041(2) 0.047(2) 0.058(2) -0.0057(19) 0.0020(18) -0.0002(19)
C28 0.038(2) 0.038(2) 0.064(2) -0.0139(17) 0.0216(18) -0.0021(17)
C29 0.078(3) 0.051(2) 0.052(2) -0.0053(19) 0.028(2) 0.009(2)
C30 0.062(3) 0.046(2) 0.058(3) -0.0058(19) 0.021(2) 0.007(2)
O1 0.0324(14) 0.0392(14) 0.0429(14) -0.0055(11) 0.0022(11) 0.0007(11)
O2 0.0308(13) 0.0350(13) 0.0390(13) -0.0049(10) 0.0017(10) 0.0012(11)
O3 0.0314(13) 0.0343(13) 0.0434(14) -0.0051(10) 0.0036(10) 0.0027(11)
O4 0.0313(14) 0.0403(14) 0.0416(14) -0.0067(10) 0.0025(10) -0.0004(11)
F1 0.128(3) 0.077(2) 0.0663(17) 0.0086(14) 0.0313(18) 0.045(2)
F2 0.144(3) 0.089(2) 0.0731(19) 0.0112(16) 0.061(2) 0.049(2)
F3 0.0521(15) 0.0443(13) 0.0914(19) -0.0158(12) 0.0312(13) 0.0013(11)
F4 0.099(3) 0.0719(19) 0.0738(19) 0.0003(15) 0.0060(16) 0.0288(18)
F5 0.103(3) 0.0761(19) 0.0530(15) -0.0094(13) 0.0218(15) 0.0123(17)
F6 0.108(3) 0.080(2) 0.0473(15) -0.0117(13) 0.0173(14) 0.0189(18)
F7 0.082(2) 0.0658(17) 0.0638(16) -0.0036(13) 0.0016(14) 0.0208(15)
F8 0.0507(14) 0.0451(13) 0.0749(16) -0.0167(11) 0.0257(12) 0.0005(11)
F9 0.140(3) 0.090(2) 0.0539(16) -0.0045(14) 0.0321(18) 0.052(2)
F10 0.111(3) 0.0742(19) 0.0642(17) -0.0013(14) 0.0196(16) 0.0418(19)
Cu1 0.0235(4) 0.0265(4) 0.0350(4) 0 0.0037(2) 0
Cu2 0.0237(4) 0.0274(4) 0.0343(4) 0 0.0038(2) 0
C31 0.036(3) 0.079(4) 0.037(3) 0 0.003(2) 0
C32 0.043(5) 0.065(6) 0.056(5) -0.014(4) -0.018(4) 0.007(4)
C33 0.034(4) 0.128(7) 0.060(4) 0 0.004(3) 0
C34 0.028(3) 0.054(3) 0.050(3) 0 0.004(2) 0
O5 0.0269(19) 0.047(2) 0.0384(19) 0 -0.0005(14) 0
C35 0.033(3) 0.101(5) 0.035(3) 0 0.000(2) 0
C36 0.038(5) 0.072(6) 0.053(5) 0.013(4) -0.013(4) -0.008(4)
C37 0.037(4) 0.128(7) 0.059(4) 0 0.006(3) 0
C38 0.036(3) 0.053(3) 0.046(3) 0 0.007(2) 0
O6 0.0236(18) 0.049(2) 0.0367(18) 0 0.0008(14) 0

loop_
_atom_type_symbol
_atom_type_description
_atom_type_scat_dispersion_real
_atom_type_scat_dispersion_imag
_atom_type_scat_source
C C 0.0033 0.0016 'International Tables Vol C Tables 4.2.6.8 and 6.1.1.4'
H H 0 0 'International Tables Vol C Tables 4.2.6.8 and 6.1.1.4'
O O 0.0106 0.006 'International Tables Vol C Tables 4.2.6.8 and 6.1.1.4'
F F 0.0171 0.0103 'International Tables Vol C Tables 4.2.6.8 and 6.1.1.4'
Cu Cu 0.3201 1.2651 'International Tables Vol C Tables 4.2.6.8 and 6.1.1.4'

loop_
_geom_angle_atom_site_label_1
_geom_angle_atom_site_label_2
_geom_angle_atom_site_label_3
_geom_angle
_geom_angle_site_symmetry_1
_geom_angle_site_symmetry_3
O1 C1 O2 125.6(3) . .
O1 C1 C2 118.0(3) . .
O2 C1 C2 116.4(3) . .
C3 C2 C7 119.9(3) . .
C3 C2 C1 120.3(3) . .
C7 C2 C1 119.8(3) . .
C2 C3 C4 119.8(4) . .
C2 C3 H3 120.1 . .
C4 C3 H3 120.1 . .
C5 C4 C3 119.8(4) . .
C5 C4 H4 120.1 . .
C3 C4 H4 120.1 . .
C4 C5 C6 119.8(3) . .
C4 C5 C8 121.3(4) . .
C6 C5 C8 118.9(4) . .
C7 C6 C5 120.3(4) . .
C7 C6 H6 119.9 . .
C5 C6 H6 119.9 . .
C6 C7 C2 120.4(3) . .
C6 C7 H7 119.8 . .
C2 C7 H7 119.8 . .
C9 C8 C5 175.9(5) . .
C8 C9 C10 176.1(5) . .
C11 C10 C15 116.6(4) . .
C11 C10 C9 123.1(4) . .
C15 C10 C9 120.3(4) . .
F1 C11 C10 119.2(4) . .
F1 C11 C12 118.3(4) . .
C10 C11 C12 122.4(4) . .
F2 C12 C13 119.5(4) . .
F2 C12 C11 120.9(4) . .
C13 C12 C11 119.6(4) . .
F3 C13 C14 121.4(4) . .
F3 C13 C12 119.5(4) . .
C14 C13 C12 119.0(4) . .
F4 C14 C13 119.1(4) . .
F4 C14 C15 119.8(4) . .
C13 C14 C15 121.1(4) . .
F5 C15 C14 119.4(4) . .
F5 C15 C10 119.3(4) . .
C14 C15 C10 121.2(4) . .
O4 C16 O3 125.6(3) . .
O4 C16 C17 117.8(3) . .
O3 C16 C17 116.7(3) . .
C22 C17 C18 119.9(3) . .
C22 C17 C16 120.3(3) . .
C18 C17 C16 119.8(3) . .
C19 C18 C17 120.2(3) . .
C19 C18 H18 119.9 . .
C17 C18 H18 119.9 . .
C18 C19 C20 120.9(4) . .
C18 C19 H19 119.6 . .
C20 C19 H19 119.6 . .
C19 C20 C21 119.4(3) . .
C19 C20 C23 119.6(4) . .
C21 C20 C23 121.0(4) . .
C20 C21 C22 119.7(3) . .
C20 C21 H21 120.2 . .
C22 C21 H21 120.2 . .
C17 C22 C21 120.0(4) . .
C17 C22 H22 120 . .
C21 C22 H22 120 . .
C24 C23 C20 177.2(5) . .
C23 C24 C25 177.4(5) . .
C30 C25 C26 116.8(4) . .
C30 C25 C24 122.6(4) . .
C26 C25 C24 120.5(4) . .
F6 C26 C27 119.4(4) . .
F6 C26 C25 119.5(4) . .
C27 C26 C25 121.1(4) . .
F7 C27 C28 119.2(4) . .
F7 C27 C26 119.7(4) . .
C28 C27 C26 121.1(4) . .
F8 C28 C27 120.5(4) . .
F8 C28 C29 120.6(4) . .
C27 C28 C29 119.0(4) . .
F9 C29 C30 120.3(4) . .
F9 C29 C28 119.9(4) . .
C30 C29 C28 119.7(4) . .
F10 C30 C29 118.8(4) . .
F10 C30 C25 118.9(4) . .
C29 C30 C25 122.4(4) . .
C1 O1 Cu1 118.7(2) . .
C1 O2 Cu2 126.3(2) . .
C16 O3 Cu1 125.8(2) . .
C16 O4 Cu2 119.2(2) . .
O1 Cu1 O1 87.51(16) . 4_565
O1 Cu1 O3 169.32(10) . .
O1 Cu1 O3 90.76(12) 4_565 .
O1 Cu1 O3 90.76(12) . 4_565
O1 Cu1 O3 169.32(10) 4_565 4_565
O3 Cu1 O3 89.00(16) . 4_565
O1 Cu1 O5 97.40(11) . .
O1 Cu1 O5 97.40(11) 4_565 .
O3 Cu1 O5 93.28(11) . .
O3 Cu1 O5 93.28(11) 4_565 .
O1 Cu1 Cu2 87.93(8) . .
O1 Cu1 Cu2 87.93(8) 4_565 .
O3 Cu1 Cu2 81.48(8) . .
O3 Cu1 Cu2 81.48(8) 4_565 .
O5 Cu1 Cu2 172.60(11) . .
O4 Cu2 O4 87.63(16) 4_565 .
O4 Cu2 O2 90.74(12) 4_565 .
O4 Cu2 O2 169.03(11) . .
O4 Cu2 O2 169.03(11) 4_565 4_565
O4 Cu2 O2 90.74(12) . 4_565
O2 Cu2 O2 88.81(15) . 4_565
O4 Cu2 O6 98.06(10) 4_565 .
O4 Cu2 O6 98.06(10) . .
O2 Cu2 O6 92.91(10) . .
O2 Cu2 O6 92.91(10) 4_565 .
O4 Cu2 Cu1 87.73(8) 4_565 .
O4 Cu2 Cu1 87.73(8) . .
O2 Cu2 Cu1 81.36(7) . .
O2 Cu2 Cu1 81.36(7) 4_565 .
O6 Cu2 Cu1 171.94(10) . .
O5 C31 C32 103.1(5) . .
O5 C31 C32 103.1(5) . 4_565
C32 C31 C32 36.0(7) . 4_565
O5 C31 H31A 111.2 . .
C32 C31 H31A 111.2 . .
C32 C31 H31A 78.2 4_565 .
O5 C31 H31B 111.2 . .
C32 C31 H31B 111.2 . .
C32 C31 H31B 138.5 4_565 .
H31A C31 H31B 109.1 . .
C33 C32 C31 104.2(6) . .
C33 C32 H32A 110.9 . .
C31 C32 H32A 110.9 . .
C33 C32 H32B 110.9 . .
C31 C32 H32B 110.9 . .
H32A C32 H32B 108.9 . .
C32 C33 C32 39.7(9) 4_565 .
C32 C33 C34 107.1(6) 4_565 .
C32 C33 C34 107.1(6) . .
C32 C33 H33A 73.7 4_565 .
C32 C33 H33A 110.3 . .
C34 C33 H33A 110.3 . .
C32 C33 H33B 138.5 4_565 .
C32 C33 H33B 110.3 . .
C34 C33 H33B 110.3 . .
H33A C33 H33B 108.6 . .
O5 C34 C33 104.2(5) . .
O5 C34 H34A 110.9 . .
C33 C34 H34A 110.9 . .
O5 C34 H34B 110.9 . .
C33 C34 H34B 110.9 . .
H34A C34 H34B 108.9 . .
C34 O5 C31 110.9(4) . .
C34 O5 Cu1 124.8(3) . .
C31 O5 Cu1 124.3(3) . .
O6 C35 C36 102.4(5) . .
O6 C35 C36 102.4(5) . 4_565
C36 C35 C36 39.5(7) . 4_565
O6 C35 H35A 111.3 . .
C36 C35 H35A 111.3 . .
C36 C35 H35A 74.9 4_565 .
O6 C35 H35B 111.3 . .
C36 C35 H35B 111.3 . .
C36 C35 H35B 140.8 4_565 .
H35A C35 H35B 109.2 . .
C37 C36 C35 102.5(6) . .
C37 C36 H36A 111.3 . .
C35 C36 H36A 111.3 . .
C37 C36 H36B 111.3 . .
C35 C36 H36B 111.3 . .
H36A C36 H36B 109.2 . .
C36 C37 C36 45.8(9) 4_565 .
C36 C37 C38 107.2(6) 4_565 .
C36 C37 C38 107.2(6) . .
C36 C37 H37A 67.7 4_565 .
C36 C37 H37A 110.3 . .
C38 C37 H37A 110.3 . .
C36 C37 H37B 140.7 4_565 .
C36 C37 H37B 110.3 . .
C38 C37 H37B 110.3 . .
H37A C37 H37B 108.5 . .
O6 C38 C37 104.4(5) . .
O6 C38 H38A 110.9 . .
C37 C38 H38A 110.9 . .
O6 C38 H38B 110.9 . .
C37 C38 H38B 110.9 . .
H38A C38 H38B 108.9 . .
C35 O6 C38 109.9(4) . .
C35 O6 Cu2 125.5(3) . .
C38 O6 Cu2 124.5(3) . .

loop_
_geom_bond_atom_site_label_1
_geom_bond_atom_site_label_2
_geom_bond_distance
_geom_bond_site_symmetry_2
C1 O1 1.262(5) .
C1 O2 1.266(4) .
C1 C2 1.489(5) .
C2 C3 1.385(5) .
C2 C7 1.397(5) .
C3 C4 1.397(6) .
C3 H3 0.95 .
C4 C5 1.392(6) .
C4 H4 0.95 .
C5 C6 1.393(5) .
C5 C8 1.439(5) .
C6 C7 1.366(5) .
C6 H6 0.95 .
C7 H7 0.95 .
C8 C9 1.202(6) .
C9 C10 1.426(6) .
C10 C11 1.368(6) .
C10 C15 1.389(7) .
C11 F1 1.346(5) .
C11 C12 1.375(6) .
C12 F2 1.337(5) .
C12 C13 1.367(7) .
C13 F3 1.336(5) .
C13 C14 1.361(6) .
C14 F4 1.336(5) .
C14 C15 1.362(6) .
C15 F5 1.330(5) .
C16 O4 1.257(4) .
C16 O3 1.267(4) .
C16 C17 1.491(5) .
C17 C22 1.381(5) .
C17 C18 1.396(5) .
C18 C19 1.367(5) .
C18 H18 0.95 .
C19 C20 1.388(6) .
C19 H19 0.95 .
C20 C21 1.397(6) .
C20 C23 1.436(5) .
C21 C22 1.400(5) .
C21 H21 0.95 .
C22 H22 0.95 .
C23 C24 1.202(6) .
C24 C25 1.426(6) .
C25 C30 1.381(6) .
C25 C26 1.381(7) .
C26 F6 1.324(5) .
C26 C27 1.369(6) .
C27 F7 1.342(5) .
C27 C28 1.365(6) .
C28 F8 1.330(4) .
C28 C29 1.374(7) .
C29 F9 1.345(5) .
C29 C30 1.366(6) .
C30 F10 1.361(5) .
O1 Cu1 1.966(3) .
O2 Cu2 1.962(3) .
O3 Cu1 1.968(3) .
O4 Cu2 1.960(3) .
Cu1 O1 1.966(3) 4_565
Cu1 O3 1.968(3) 4_565
Cu1 O5 2.134(4) .
Cu1 Cu2 2.6131(9) .
Cu2 O4 1.960(3) 4_565
Cu2 O2 1.962(3) 4_565
Cu2 O6 2.139(3) .
C31 O5 1.444(7) .
C31 C32 1.549(10) .
C31 C32 1.549(10) 4_565
C31 H31A 0.99 .
C31 H31B 0.99 .
C32 C33 1.410(12) .
C32 H32A 0.99 .
C32 H32B 0.99 .
C33 C32 1.410(12) 4_565
C33 C34 1.522(9) .
C33 H33A 0.99 .
C33 H33B 0.99 .
C34 O5 1.444(7) .
C34 H34A 0.99 .
C34 H34B 0.99 .
C35 O6 1.432(7) .
C35 C36 1.580(10) .
C35 C36 1.580(10) 4_565
C35 H35A 0.99 .
C35 H35B 0.99 .
C36 C37 1.373(12) .
C36 H36A 0.99 .
C36 H36B 0.99 .
C37 C36 1.373(12) 4_565
C37 C38 1.514(9) .
C37 H37A 0.99 .
C37 H37B 0.99 .
C38 O6 1.439(7) .
C38 H38A 0.99 .
C38 H38B 0.99 .

loop_
_platon_squeeze_void_nr
_platon_squeeze_void_average_x
_platon_squeeze_void_average_y
_platon_squeeze_void_average_z
_platon_squeeze_void_volume
_platon_squeeze_void_count_electrons
1 0.004 0.250 0.755 769.2 24.1
2 -0.105 0.750 0.245 769.1 23.9
